data_2011042
loop_
_publ_author_name
'Kennedy, Alan R.'
'Khalaf, Abedawn I.'
'Suckling, Colin J.'

_publ_section_title
;
 3-Acetoxycyclohex-4-ene-1,2-dicarboxylic anhydride
;
_journal_issue 6
_journal_name_full 'Acta Crystallographica Section C'
_journal_page_first e265
_journal_page_last e266
_journal_paper_doi 10.1107/S0108270100006430
_journal_volume 56
_journal_year 2000
_chemical_formula_sum 'C10 H10 O5'
_chemical_formula_weight 210.18
_space_group_IT_number 2
_symmetry_cell_setting triclinic
_symmetry_space_group_name_Hall '-P 1'
_symmetry_space_group_name_H-M 'P -1'
_cell_angle_alpha 71.878(12)
_cell_angle_beta 64.619(12)
_cell_angle_gamma 69.533(12)
_cell_formula_units_Z 4
_cell_length_a 10.4676(18)
_cell_length_b 10.4774(15)
_cell_length_c 10.5727(18)
_cell_measurement_reflns_used 25
_cell_measurement_temperature 193(2)
_cell_measurement_theta_max 17.80
_cell_measurement_theta_min 16.44
_cell_volume 963.5(3)
_computing_cell_refinement 'MSC/AFC Diffractometer Control Software'
_computing_data_collection
;MSC/AFC Diffractometer Control Software (Molecular Structure Corporation,
 1985)
;
_computing_data_reduction
;
TEXSAN  (Molecular Structure Corporation, 1993)
;
_computing_publication_material SHELXL97
_computing_structure_refinement 'SHELXL97 (Sheldrick, 1997)'
_computing_structure_solution 'SIR (Burla et al., 1989)'
_diffrn_ambient_temperature 193(2)
_diffrn_measured_fraction_theta_full .998
_diffrn_measured_fraction_theta_max .998
_diffrn_measurement_device_type 'Rigaku AFC-7S'
_diffrn_measurement_method \w/2\q
_diffrn_radiation_monochromator graphite
_diffrn_radiation_source 'fine-focus sealed tube'
_diffrn_radiation_type MoK\a
_diffrn_radiation_wavelength .71069
_diffrn_reflns_av_R_equivalents .014
_diffrn_reflns_av_sigmaI/netI .0504
_diffrn_reflns_limit_h_max 12
_diffrn_reflns_limit_h_min -12
_diffrn_reflns_limit_k_max 0
_diffrn_reflns_limit_k_min -12
_diffrn_reflns_limit_l_max 12
_diffrn_reflns_limit_l_min -13
_diffrn_reflns_number 4001
_diffrn_reflns_theta_full 26.02
_diffrn_reflns_theta_max 26.02
_diffrn_reflns_theta_min 2.56
_diffrn_standards_decay_% 1.14
_diffrn_standards_interval_count 150
_diffrn_standards_number 3
_exptl_absorpt_coefficient_mu .118
_exptl_absorpt_correction_type none
_exptl_crystal_colour colourless
_exptl_crystal_density_diffrn 1.449
_exptl_crystal_density_method 'not measured'
_exptl_crystal_description plate
_exptl_crystal_F_000 440
_exptl_crystal_size_max .65
_exptl_crystal_size_mid .40
_exptl_crystal_size_min .15
_refine_diff_density_max .302
_refine_diff_density_min -.258
_refine_ls_extinction_method none
_refine_ls_goodness_of_fit_ref 1.006
_refine_ls_hydrogen_treatment constr
_refine_ls_matrix_type full
_refine_ls_number_parameters 273
_refine_ls_number_reflns 3784
_refine_ls_number_restraints 0
_refine_ls_restrained_S_all 1.006
_refine_ls_R_factor_all .069
_refine_ls_R_factor_gt .039
_refine_ls_shift/su_max .002
_refine_ls_shift/su_mean .000
_refine_ls_structure_factor_coef Fsqd
_refine_ls_weighting_details 'w = 1/[\s^2^(Fo^2^)+(0.0597P)^2^+0.2317P] where P = (Fo^2^+2Fc^2^)/3'
_refine_ls_weighting_scheme calc
_refine_ls_wR_factor_ref .118
_reflns_number_gt 2733
_reflns_number_total 3784
_reflns_threshold_expression I>2\s(I)
_cod_data_source_file qa0291.cif
_cod_data_source_block I
_cod_depositor_comments
;
The following automatic conversions were performed:

'_refine_ls_weighting_scheme' value 'calc w =
1/[\s^2^(Fo^2^)+(0.0597P)^2^+0.2317P] where P = (Fo^2^+2Fc^2^)/3' was
changed to 'calc'. New tag '_refine_ls_weighting_details' was
created. The value of the new tag was set to 'w =
1/[\s^2^(Fo^2^)+(0.0597P)^2^+0.2317P] where P = (Fo^2^+2Fc^2^)/3'.

Automatic conversion script
Id: cif_fix_values 3143 2015-03-26 13:38:13Z robertas 
;
_cod_database_code 2011042
_cod_database_fobs_code 2011042

loop_
_symmetry_equiv_pos_as_xyz
'x, y, z'
'-x, -y, -z'

loop_
_atom_site_label
_atom_site_fract_x
_atom_site_fract_y
_atom_site_fract_z
_atom_site_U_iso_or_equiv
_atom_site_adp_type
_atom_site_calc_flag
_atom_site_refinement_flags
_atom_site_occupancy
_atom_site_disorder_assembly
_atom_site_disorder_group
_atom_site_type_symbol
O1 .80848(14) .21891(14) 1.04898(14) .0339(3) Uani d . 1 . . O
O2 .7211(2) .44703(16) .9869(2) .0570(5) Uani d . 1 . . O
O3 .83471(17) -.01028(15) 1.11634(16) .0450(4) Uani d . 1 . . O
O4 .82413(13) -.06241(12) .86444(13) .0296(3) Uani d . 1 . . O
O5 .64094(14) -.15957(14) 1.01998(16) .0400(4) Uani d . 1 . . O
O6 .30279(14) .28102(14) .34277(13) .0349(3) Uani d . 1 . . O
O7 .05989(17) .3382(2) .43480(18) .0592(5) Uani d . 1 . . O
O8 .53906(15) .18419(16) .30771(14) .0423(4) Uani d . 1 . . O
O9 .56950(13) .26662(13) .51652(14) .0304(3) Uani d . 1 . . O
O10 .66024(15) .03749(14) .57885(16) .0370(3) Uani d . 1 . . O
C1 .7117(2) .3334(2) 1.0013(2) .0336(4) Uani d . 1 . . C
C2 .60519(19) .28770(18) .97463(19) .0275(4) Uani d . 1 . . C
H2 .5056 .3145 1.0474 .033 Uiso calc R 1 . . H
C3 .6013(2) .36024(19) .8250(2) .0333(4) Uani d . 1 . . C
H3A .5189 .3452 .8135 .040 Uiso calc R 1 . . H
H3B .5866 .4614 .8126 .040 Uiso calc R 1 . . H
C4 .7423(2) .3025(2) .7150(2) .0333(4) Uani d . 1 . . C
H4 .7892 .3625 .6327 .040 Uiso calc R 1 . . H
C5 .8007(2) .1676(2) .73345(19) .0309(4) Uani d . 1 . . C
H5 .8931 .1305 .6672 .037 Uiso calc R 1 . . H
C6 .72164(19) .07283(17) .85885(18) .0263(4) Uani d . 1 . . C
H6 .6383 .0653 .8411 .032 Uiso calc R 1 . . H
C7 .65963(19) .12888(17) .99896(18) .0255(4) Uani d . 1 . . C
H7 .5778 .0869 1.0702 .031 Uiso calc R 1 . . H
C8 .7754(2) .09764(19) 1.06109(18) .0294(4) Uani d . 1 . . C
C9 .7679(2) -.17187(19) .94665(19) .0287(4) Uani d . 1 . . C
C10 .8831(2) -.30505(19) .9325(2) .0374(4) Uani d . 1 . . C
H10A .8483 -.3782 1.0122 .056 Uiso calc R 1 . . H
H10B .9717 -.2939 .9336 .056 Uiso calc R 1 . . H
H10C .9051 -.3306 .8424 .056 Uiso calc R 1 . . H
C11 .1714(2) .2868(2) .4559(2) .0341(4) Uani d . 1 . . C
C12 .19543(18) .22276(18) .59551(18) .0261(4) Uani d . 1 . . C
H12 .1587 .1370 .6375 .031 Uiso calc R 1 . . H
C13 .11055(19) .32213(19) .7013(2) .0315(4) Uani d . 1 . . C
H13A .0123 .3682 .6957 .038 Uiso calc R 1 . . H
H13B .0979 .2688 .7994 .038 Uiso calc R 1 . . H
C14 .1893(2) .42981(19) .6695(2) .0320(4) Uani d . 1 . . C
H14 .1345 .5220 .6812 .038 Uiso calc R 1 . . H
C15 .3328(2) .39960(19) .6259(2) .0319(4) Uani d . 1 . . C
H15 .3796 .4709 .6037 .038 Uiso calc R 1 . . H
C16 .42338(18) .25483(18) .61073(19) .0253(4) Uani d . 1 . . C
H16 .4263 .2006 .7062 .030 Uiso calc R 1 . . H
C17 .36263(18) .17935(17) .55161(17) .0232(3) Uani d . 1 . . C
H17 .3943 .0770 .5847 .028 Uiso calc R 1 . . H
C18 .4178(2) .21103(19) .39019(19) .0290(4) Uani d . 1 . . C
C19 .67798(19) .1487(2) .5059(2) .0314(4) Uani d . 1 . . C
C20 .8175(2) .1746(2) .3920(2) .0434(5) Uani d . 1 . . C
H20A .8981 .0931 .4002 .065 Uiso calc R 1 . . H
H20B .8356 .2556 .4026 .065 Uiso calc R 1 . . H
H20C .8105 .1919 .2983 .065 Uiso calc R 1 . . H

loop_
_atom_site_aniso_label
_atom_site_aniso_U_11
_atom_site_aniso_U_22
_atom_site_aniso_U_33
_atom_site_aniso_U_12
_atom_site_aniso_U_13
_atom_site_aniso_U_23
O1 .0337(7) .0394(8) .0364(7) -.0139(6) -.0162(6) -.0067(6)
O2 .0726(12) .0362(9) .0814(12) -.0233(8) -.0372(10) -.0117(8)
O3 .0537(9) .0384(8) .0420(8) -.0029(7) -.0278(7) -.0010(7)
O4 .0265(6) .0271(7) .0335(7) -.0100(5) -.0056(5) -.0076(5)
O5 .0297(7) .0336(7) .0506(9) -.0141(6) -.0054(6) -.0062(6)
O6 .0346(7) .0422(8) .0265(7) -.0102(6) -.0143(6) .0008(6)
O7 .0359(8) .0890(13) .0485(9) -.0010(8) -.0260(7) -.0090(9)
O8 .0305(7) .0655(10) .0301(7) -.0141(7) -.0038(6) -.0161(7)
O9 .0254(6) .0292(7) .0381(7) -.0095(5) -.0099(5) -.0075(5)
O10 .0362(7) .0294(7) .0516(8) -.0043(6) -.0227(6) -.0106(6)
C1 .0373(10) .0313(10) .0371(10) -.0126(8) -.0140(8) -.0073(8)
C2 .0277(9) .0257(9) .0296(9) -.0088(7) -.0094(7) -.0049(7)
C3 .0374(10) .0281(9) .0349(10) -.0107(8) -.0171(8) .0021(8)
C4 .0411(11) .0359(10) .0264(9) -.0188(8) -.0147(8) .0037(8)
C5 .0309(9) .0392(10) .0240(9) -.0155(8) -.0065(7) -.0051(7)
C6 .0270(9) .0256(9) .0278(9) -.0091(7) -.0100(7) -.0043(7)
C7 .0269(9) .0254(9) .0248(9) -.0109(7) -.0080(7) -.0024(7)
C8 .0317(9) .0313(10) .0234(9) -.0086(7) -.0081(7) -.0049(7)
C9 .0311(10) .0285(9) .0297(9) -.0119(7) -.0092(8) -.0074(7)
C10 .0386(11) .0303(10) .0432(11) -.0103(8) -.0120(9) -.0088(9)
C11 .0306(10) .0384(10) .0335(10) -.0069(8) -.0149(8) -.0044(8)
C12 .0248(9) .0265(9) .0274(9) -.0087(7) -.0104(7) -.0015(7)
C13 .0253(9) .0328(10) .0308(10) -.0056(7) -.0064(8) -.0059(8)
C14 .0346(10) .0232(9) .0351(10) -.0027(7) -.0121(8) -.0073(7)
C15 .0358(10) .0241(9) .0384(10) -.0078(7) -.0132(8) -.0090(8)
C16 .0242(8) .0259(9) .0270(9) -.0066(7) -.0102(7) -.0048(7)
C17 .0254(8) .0212(8) .0240(8) -.0067(6) -.0100(7) -.0030(6)
C18 .0304(10) .0317(10) .0288(9) -.0109(7) -.0121(8) -.0053(7)
C19 .0273(9) .0352(10) .0411(11) -.0056(8) -.0158(8) -.0170(9)
C20 .0292(10) .0552(13) .0514(13) -.0119(9) -.0089(9) -.0243(11)

loop_
_atom_type_symbol
_atom_type_description
_atom_type_scat_dispersion_real
_atom_type_scat_dispersion_imag
_atom_type_scat_source
O O .0106 .0060 'International Tables Vol C Tables 4.2.6.8 and 6.1.1.4'
C C .0033 .0016 'International Tables Vol C Tables 4.2.6.8 and 6.1.1.4'
H H .0000 .0000 'International Tables Vol C Tables 4.2.6.8 and 6.1.1.4'

loop_
_geom_angle_atom_site_label_1
_geom_angle_atom_site_label_2
_geom_angle_atom_site_label_3
_geom_angle
C8 O1 C1 110.28(14)
C9 O4 C6 116.89(13)
C11 O6 C18 110.39(14)
C19 O9 C16 117.55(14)
O2 C1 O1 120.11(18)
O2 C1 C2 129.44(19)
O1 C1 C2 110.46(15)
C1 C2 C7 103.92(14)
C1 C2 C3 109.32(15)
C7 C2 C3 115.88(15)
C4 C3 C2 109.35(15)
C5 C4 C3 119.32(17)
C4 C5 C6 120.04(17)
O4 C6 C5 106.62(14)
O4 C6 C7 112.91(14)
C5 C6 C7 111.79(14)
C8 C7 C2 104.03(14)
C8 C7 C6 111.87(14)
C2 C7 C6 112.21(14)
O3 C8 O1 120.24(17)
O3 C8 C7 129.56(18)
O1 C8 C7 110.19(15)
O5 C9 O4 122.88(17)
O5 C9 C10 125.99(17)
O4 C9 C10 111.13(15)
O7 C11 O6 119.91(18)
O7 C11 C12 129.14(19)
O6 C11 C12 110.96(15)
C11 C12 C13 111.06(15)
C11 C12 C17 103.83(14)
C13 C12 C17 116.79(14)
C14 C13 C12 111.03(15)
C15 C14 C13 121.46(16)
C14 C15 C16 121.16(17)
O9 C16 C15 106.26(14)
O9 C16 C17 111.22(13)
C15 C16 C17 112.62(14)
C18 C17 C12 103.95(13)
C18 C17 C16 111.66(14)
C12 C17 C16 114.34(14)
O8 C18 O6 120.49(17)
O8 C18 C17 129.16(17)
O6 C18 C17 110.35(15)
O10 C19 O9 123.02(17)
O10 C19 C20 125.63(18)
O9 C19 C20 111.34(17)

loop_
_geom_bond_atom_site_label_1
_geom_bond_atom_site_label_2
_geom_bond_site_symmetry_2
_geom_bond_distance
_geom_bond_publ_flag
O1 C8 . 1.385(2) ?
O1 C1 . 1.389(2) ?
O2 C1 . 1.186(2) ?
O3 C8 . 1.189(2) ?
O4 C9 . 1.353(2) ?
O4 C6 . 1.450(2) ?
O5 C9 . 1.201(2) ?
O6 C11 . 1.379(2) ?
O6 C18 . 1.382(2) ?
O7 C11 . 1.188(2) ?
O8 C18 . 1.185(2) ?
O9 C19 . 1.351(2) ?
O9 C16 . 1.448(2) ?
O10 C19 . 1.207(2) ?
C1 C2 . 1.510(2) ?
C2 C7 . 1.535(2) ?
C2 C3 . 1.539(3) ?
C3 C4 . 1.496(3) ?
C4 C5 . 1.317(3) ?
C5 C6 . 1.498(2) ?
C6 C7 . 1.553(2) ?
C7 C8 . 1.510(2) ?
C9 C10 . 1.491(3) ?
C11 C12 . 1.509(2) ?
C12 C13 . 1.533(2) ?
C12 C17 . 1.537(2) ?
C13 C14 . 1.497(3) ?
C14 C15 . 1.317(3) ?
C15 C16 . 1.497(2) ?
C16 C17 . 1.556(2) ?
C17 C18 . 1.514(2) ?
C19 C20 . 1.491(3) ?

loop_
_geom_torsion_atom_site_label_1
_geom_torsion_atom_site_label_2
_geom_torsion_atom_site_label_3
_geom_torsion_atom_site_label_4
_geom_torsion
C8 O1 C1 O2 178.58(19)
C8 O1 C1 C2 -1.5(2)
O2 C1 C2 C7 174.6(2)
O1 C1 C2 C7 -5.24(19)
O2 C1 C2 C3 50.3(3)
O1 C1 C2 C3 -129.52(16)
C1 C2 C3 C4 70.13(19)
C7 C2 C3 C4 -46.8(2)
C2 C3 C4 C5 42.4(2)
C3 C4 C5 C6 3.8(3)
C9 O4 C6 C5 -164.41(14)
C9 O4 C6 C7 72.45(18)
C4 C5 C6 O4 -169.34(16)
C4 C5 C6 C7 -45.5(2)
C1 C2 C7 C8 9.27(17)
C3 C2 C7 C8 129.20(16)
C1 C2 C7 C6 -111.85(16)
C3 C2 C7 C6 8.1(2)
O4 C6 C7 C8 39.94(19)
C5 C6 C7 C8 -80.28(18)
O4 C6 C7 C2 156.43(13)
C5 C6 C7 C2 36.2(2)
C1 O1 C8 O3 -171.02(17)
C1 O1 C8 C7 8.0(2)
C2 C7 C8 O3 168.04(19)
C6 C7 C8 O3 -70.6(2)
C2 C7 C8 O1 -10.86(18)
C6 C7 C8 O1 110.48(16)
C6 O4 C9 O5 -4.8(3)
C6 O4 C9 C10 175.01(14)
C18 O6 C11 O7 -176.8(2)
C18 O6 C11 C12 3.4(2)
O7 C11 C12 C13 -52.1(3)
O6 C11 C12 C13 127.65(16)
O7 C11 C12 C17 -178.4(2)
O6 C11 C12 C17 1.33(19)
C11 C12 C13 C14 -79.53(19)
C17 C12 C13 C14 39.3(2)
C12 C13 C14 C15 -37.4(2)
C13 C14 C15 C16 -2.0(3)
C19 O9 C16 C15 168.45(14)
C19 O9 C16 C17 -68.66(18)
C14 C15 C16 O9 160.23(17)
C14 C15 C16 C17 38.2(2)
C11 C12 C17 C18 -4.99(17)
C13 C12 C17 C18 -127.60(16)
C11 C12 C17 C16 117.00(16)
C13 C12 C17 C16 -5.6(2)
O9 C16 C17 C18 -33.41(19)
C15 C16 C17 C18 85.74(18)
O9 C16 C17 C12 -151.08(14)
C15 C16 C17 C12 -31.9(2)
C11 O6 C18 O8 173.15(17)
C11 O6 C18 C17 -6.9(2)
C12 C17 C18 O8 -172.66(19)
C16 C17 C18 O8 63.6(3)
C12 C17 C18 O6 7.36(18)
C16 C17 C18 O6 -116.39(15)
C16 O9 C19 O10 -5.9(2)
C16 O9 C19 C20 172.72(14)

loop_
_cod_related_entry_id
_cod_related_entry_database
_cod_related_entry_code
1 ChemSpider 239967
